data_7204184
loop_
_publ_author_name
'Allin, Steven M.'
'James, Stella L.'
'Martin, William P.'
'Smith, Timothy A. D.'
'Elsegood, Mark R. J.'

_publ_section_title
;
 Stereoselective synthesis of the pyrroloisoquinoline ring system
;
_journal_issue 22
_journal_name_full 'Journal of the Chemical Society, Perkin Transactions 1'
_journal_page_first 3029
_journal_paper_doi 10.1039/b105402n
_journal_year 2001
_chemical_formula_sum 'C14 H17 N O2'
_chemical_formula_weight 231.29
_chemical_name_systematic
;
?
;
_space_group_IT_number 4
_symmetry_cell_setting monoclinic
_symmetry_space_group_name_Hall 'P 2yb'
_symmetry_space_group_name_H-M 'P 1 21 1'
_atom_sites_solution_hydrogens 'geom except H2 coords freely refined'
_atom_sites_solution_primary direct
_atom_sites_solution_secondary 'all non-H atoms found by direct methods'
_audit_creation_method SHELXL-97
_cell_angle_alpha 90.00
_cell_angle_beta 109.876(2)
_cell_angle_gamma 90.00
_cell_formula_units_Z 2
_cell_length_a 7.7150(6)
_cell_length_b 8.0282(6)
_cell_length_c 10.0287(8)
_cell_measurement_reflns_used 3799
_cell_measurement_temperature 150(2)
_cell_measurement_theta_max 28.66
_cell_measurement_theta_min 2.54
_cell_volume 584.15(8)
_computing_cell_refinement 'Bruker SAINT'
_computing_data_collection 'Bruker SMART'
_computing_data_reduction 'Bruker SAINT'
_computing_molecular_graphics 'Bruker SHELXTL'
_computing_publication_material 'Bruker SHELXTL and local programs'
_computing_structure_refinement 'Bruker SHELXTL'
_computing_structure_solution 'Bruker SHELXTL'
_diffrn_ambient_temperature 150(2)
_diffrn_measured_fraction_theta_full 0.993
_diffrn_measured_fraction_theta_max 0.915
_diffrn_measurement_device_type 'Bruker SMART 1000 CCD diffractometer'
_diffrn_measurement_method '\w rotation with narrow frames'
_diffrn_radiation_monochromator graphite
_diffrn_radiation_source 'sealed tube'
_diffrn_radiation_type MoK\a
_diffrn_radiation_wavelength 0.71073
_diffrn_reflns_av_R_equivalents 0.0124
_diffrn_reflns_av_sigmaI/netI 0.0175
_diffrn_reflns_limit_h_max 10
_diffrn_reflns_limit_h_min -10
_diffrn_reflns_limit_k_max 10
_diffrn_reflns_limit_k_min -10
_diffrn_reflns_limit_l_max 12
_diffrn_reflns_limit_l_min -12
_diffrn_reflns_number 5096
_diffrn_reflns_theta_full 26.00
_diffrn_reflns_theta_max 28.68
_diffrn_reflns_theta_min 2.16
_diffrn_standards_decay_% 0
_diffrn_standards_number 0
_exptl_absorpt_coefficient_mu 0.088
_exptl_absorpt_correction_T_max 0.978
_exptl_absorpt_correction_T_min 0.960
_exptl_absorpt_correction_type multi-scan
_exptl_crystal_colour colurless
_exptl_crystal_density_diffrn 1.315
_exptl_crystal_density_method 'not measured'
_exptl_crystal_description prism
_exptl_crystal_F_000 248
_exptl_crystal_size_max 0.47
_exptl_crystal_size_mid 0.35
_exptl_crystal_size_min 0.25
_refine_diff_density_max 0.264
_refine_diff_density_min -0.173
_refine_diff_density_rms 0.034
_refine_ls_abs_structure_details 'Flack H D (1983), Acta Cryst. A39, 876-881'
_refine_ls_abs_structure_Flack 0.0(10)
_refine_ls_extinction_coef 0.002(4)
_refine_ls_extinction_expression Fc^*^=kFc[1+0.001xFc^2^\l^3^/sin(2\q)]^-1/4^
_refine_ls_extinction_method SHELXL
_refine_ls_goodness_of_fit_ref 1.059
_refine_ls_hydrogen_treatment mixed
_refine_ls_matrix_type full
_refine_ls_number_parameters 159
_refine_ls_number_reflns 2514
_refine_ls_number_restraints 1
_refine_ls_restrained_S_all 1.059
_refine_ls_R_factor_all 0.0310
_refine_ls_R_factor_gt 0.0298
_refine_ls_shift/su_max 0.000
_refine_ls_shift/su_mean 0.000
_refine_ls_structure_factor_coef Fsqd
_refine_ls_weighting_details 'calc w=1/[\s^2^(Fo^2^)+(0.0453P)^2^+0.0876P] where P=(Fo^2^+2Fc^2^)/3'
_refine_ls_weighting_scheme calc
_refine_ls_wR_factor_gt 0.0799
_refine_ls_wR_factor_ref 0.0807
_reflns_number_gt 2421
_reflns_number_total 2514
_reflns_threshold_expression I>2\s(I)
_cod_data_source_file b105402n.txt
_cod_data_source_block 7b
_cod_original_sg_symbol_H-M P2(1)
_cod_database_code 7204184

loop_
_symmetry_equiv_pos_as_xyz
'x, y, z'
'-x, y+1/2, -z'

loop_
_atom_site_label
_atom_site_type_symbol
_atom_site_fract_x
_atom_site_fract_y
_atom_site_fract_z
_atom_site_U_iso_or_equiv
_atom_site_adp_type
_atom_site_occupancy
_atom_site_symmetry_multiplicity
_atom_site_calc_flag
_atom_site_refinement_flags
_atom_site_disorder_assembly
_atom_site_disorder_group
N1 N 0.24956(13) 0.70624(13) 0.27653(10) 0.0212(2) Uani 1 1 d . . .
C1 C 0.32797(17) 0.59837(18) 0.38252(13) 0.0262(3) Uani 1 1 d . . .
O1 O 0.27310(13) 0.56125(15) 0.48069(10) 0.0356(3) Uani 1 1 d . . .
C2 C 0.50022(18) 0.5279(2) 0.36292(15) 0.0324(3) Uani 1 1 d . . .
H2A H 0.5077 0.4059 0.3780 0.039 Uiso 1 1 calc R . .
H2B H 0.6124 0.5803 0.4297 0.039 Uiso 1 1 calc R . .
C3 C 0.47837(18) 0.57073(18) 0.20967(14) 0.0279(3) Uani 1 1 d . . .
H3A H 0.4195 0.4780 0.1451 0.033 Uiso 1 1 calc R . .
H3B H 0.5993 0.5956 0.2000 0.033 Uiso 1 1 calc R . .
C4 C 0.35341(16) 0.72670(17) 0.17765(12) 0.0217(2) Uani 1 1 d . . .
C5 C 0.4686(2) 0.88690(19) 0.21378(15) 0.0298(3) Uani 1 1 d . . .
H5A H 0.3867 0.9830 0.2028 0.045 Uiso 1 1 calc R . .
H5B H 0.5396 0.8986 0.1497 0.045 Uiso 1 1 calc R . .
H5C H 0.5533 0.8813 0.3119 0.045 Uiso 1 1 calc R . .
C6 C 0.22147(16) 0.73251(17) 0.02563(12) 0.0215(2) Uani 1 1 d . . .
C7 C 0.29466(18) 0.72629(18) -0.08430(14) 0.0271(3) Uani 1 1 d . . .
H7 H 0.4241 0.7156 -0.0619 0.033 Uiso 1 1 calc R . .
C8 C 0.1821(2) 0.7354(2) -0.22495(14) 0.0315(3) Uani 1 1 d . . .
H8 H 0.2340 0.7293 -0.2982 0.038 Uiso 1 1 calc R . .
C9 C -0.0064(2) 0.75352(18) -0.25845(13) 0.0310(3) Uani 1 1 d . . .
H9 H -0.0844 0.7626 -0.3546 0.037 Uiso 1 1 calc R . .
C10 C -0.08013(19) 0.75816(17) -0.15049(13) 0.0270(3) Uani 1 1 d . . .
H10 H -0.2097 0.7691 -0.1739 0.032 Uiso 1 1 calc R . .
C11 C 0.03093(17) 0.74712(16) -0.00781(13) 0.0222(2) Uani 1 1 d . . .
C12 C -0.05501(17) 0.74967(19) 0.10718(13) 0.0253(3) Uani 1 1 d . . .
H12A H -0.0989 0.6365 0.1186 0.030 Uiso 1 1 calc R . .
H12B H -0.1629 0.8252 0.0787 0.030 Uiso 1 1 calc R . .
C13 C 0.08274(17) 0.80795(16) 0.24838(13) 0.0221(3) Uani 1 1 d . . .
H13 H 0.1174 0.9249 0.2340 0.027 Uiso 1 1 calc R . .
C14 C 0.00148(19) 0.81283(18) 0.36711(14) 0.0257(3) Uani 1 1 d . . .
H14A H 0.1002 0.8439 0.4564 0.031 Uiso 1 1 calc R . .
H14B H -0.0936 0.9012 0.3456 0.031 Uiso 1 1 calc R . .
O2 O -0.07879(14) 0.66110(14) 0.38893(11) 0.0300(2) Uani 1 1 d . . .
H2 H 0.009(3) 0.601(3) 0.426(2) 0.045 Uiso 1 1 d . . .

loop_
_atom_site_aniso_label
_atom_site_aniso_U_11
_atom_site_aniso_U_22
_atom_site_aniso_U_33
_atom_site_aniso_U_23
_atom_site_aniso_U_13
_atom_site_aniso_U_12
N1 0.0192(5) 0.0268(6) 0.0190(5) -0.0008(4) 0.0084(4) -0.0004(4)
C1 0.0219(6) 0.0329(7) 0.0210(6) 0.0019(5) 0.0036(5) 0.0011(5)
O1 0.0319(5) 0.0519(7) 0.0248(5) 0.0122(5) 0.0119(4) 0.0084(5)
C2 0.0240(6) 0.0408(8) 0.0317(7) 0.0064(6) 0.0088(5) 0.0073(6)
C3 0.0230(6) 0.0317(7) 0.0309(7) 0.0011(6) 0.0117(5) 0.0037(5)
C4 0.0211(5) 0.0259(6) 0.0212(5) -0.0014(5) 0.0109(5) -0.0014(5)
C5 0.0279(7) 0.0323(7) 0.0322(7) -0.0066(6) 0.0141(6) -0.0093(6)
C6 0.0270(6) 0.0181(5) 0.0212(5) -0.0002(5) 0.0106(5) -0.0012(5)
C7 0.0313(6) 0.0265(7) 0.0284(6) -0.0021(6) 0.0167(5) -0.0035(5)
C8 0.0487(8) 0.0291(7) 0.0239(6) -0.0016(6) 0.0215(6) -0.0047(7)
C9 0.0466(8) 0.0268(7) 0.0178(6) 0.0002(5) 0.0085(5) -0.0012(6)
C10 0.0307(6) 0.0265(7) 0.0224(6) 0.0006(5) 0.0073(5) 0.0021(5)
C11 0.0276(6) 0.0211(6) 0.0192(5) -0.0001(5) 0.0098(5) 0.0013(5)
C12 0.0203(5) 0.0355(7) 0.0205(5) 0.0018(6) 0.0075(4) 0.0039(5)
C13 0.0235(6) 0.0234(6) 0.0223(6) 0.0005(5) 0.0114(5) 0.0023(5)
C14 0.0267(6) 0.0302(7) 0.0237(6) -0.0025(5) 0.0131(5) 0.0004(5)
O2 0.0274(5) 0.0363(6) 0.0287(5) 0.0042(4) 0.0129(4) -0.0015(4)

loop_
_atom_type_symbol
_atom_type_description
_atom_type_scat_dispersion_real
_atom_type_scat_dispersion_imag
_atom_type_scat_source
C C 0.0033 0.0016 'International Tables Vol C Tables 4.2.6.8 and 6.1.1.4'
H H 0.0000 0.0000 'International Tables Vol C Tables 4.2.6.8 and 6.1.1.4'
N N 0.0061 0.0033 'International Tables Vol C Tables 4.2.6.8 and 6.1.1.4'
O O 0.0106 0.0060 'International Tables Vol C Tables 4.2.6.8 and 6.1.1.4'

loop_
_geom_angle_atom_site_label_1
_geom_angle_atom_site_label_2
_geom_angle_atom_site_label_3
_geom_angle
_geom_angle_site_symmetry_1
_geom_angle_site_symmetry_3
_geom_angle_publ_flag
C1 N1 C13 129.75(10) . . ?
C1 N1 C4 113.60(10) . . ?
C13 N1 C4 116.62(9) . . ?
O1 C1 N1 127.04(12) . . ?
O1 C1 C2 124.53(12) . . ?
N1 C1 C2 108.43(11) . . ?
C1 C2 C3 104.16(11) . . ?
C2 C3 C4 103.83(10) . . ?
N1 C4 C6 110.18(9) . . ?
N1 C4 C5 109.67(10) . . ?
C6 C4 C5 110.36(11) . . ?
N1 C4 C3 102.25(10) . . ?
C6 C4 C3 113.02(10) . . ?
C5 C4 C3 111.06(10) . . ?
C11 C6 C7 119.16(11) . . ?
C11 C6 C4 122.33(10) . . ?
C7 C6 C4 118.50(10) . . ?
C8 C7 C6 121.29(12) . . ?
C7 C8 C9 119.74(12) . . ?
C10 C9 C8 119.35(12) . . ?
C9 C10 C11 121.80(12) . . ?
C6 C11 C10 118.65(11) . . ?
C6 C11 C12 121.07(10) . . ?
C10 C11 C12 120.27(11) . . ?
C11 C12 C13 111.34(10) . . ?
N1 C13 C14 115.52(10) . . ?
N1 C13 C12 107.23(10) . . ?
C14 C13 C12 113.04(10) . . ?
O2 C14 C13 114.60(11) . . ?

loop_
_geom_bond_atom_site_label_1
_geom_bond_atom_site_label_2
_geom_bond_distance
_geom_bond_site_symmetry_2
_geom_bond_publ_flag
N1 C1 1.3448(16) . ?
N1 C13 1.4683(16) . ?
N1 C4 1.4807(14) . ?
C1 O1 1.2332(16) . ?
C1 C2 1.5173(19) . ?
C2 C3 1.5273(19) . ?
C3 C4 1.5460(19) . ?
C4 C6 1.5190(16) . ?
C4 C5 1.5351(18) . ?
C6 C11 1.3971(17) . ?
C6 C7 1.4000(16) . ?
C7 C8 1.3843(19) . ?
C8 C9 1.385(2) . ?
C9 C10 1.3842(18) . ?
C10 C11 1.3985(18) . ?
C11 C12 1.5132(15) . ?
C12 C13 1.5265(18) . ?
C13 C14 1.5232(16) . ?
C14 O2 1.4168(17) . ?

loop_
_geom_hbond_atom_site_label_D
_geom_hbond_atom_site_label_H
_geom_hbond_atom_site_label_A
_geom_hbond_distance_DH
_geom_hbond_distance_HA
_geom_hbond_distance_DA
_geom_hbond_angle_DHA
_geom_hbond_site_symmetry_A
O2 H2 O1 0.81(2) 1.95(2) 2.6759(14) 149(2) .

loop_
_cod_related_entry_id
_cod_related_entry_database
_cod_related_entry_code
1 ChemSpider 9405046
